data_4002315
loop_
_publ_author_name
'Choy, J.-H.'
'Kim, S.-J.'
'Kim, J.-Y.'
'Sohn, J.-S.'

_publ_section_title
;
 New Dion-Jacobson-type layered perovskite oxyfluorides, A Sr Nb2 O6 F (A
 = Li, Na and Rb)
;
_journal_name_full 'Chemistry of Materials (1,1989-)'
_journal_page_first 906
_journal_page_last 912
_journal_volume 13
_journal_year 2001
_chemical_formula_sum 'F Li0.9 Nb2 O6 Sr'
_chemical_name_systematic 'Li0.9 Sr (Nb2 O6 F)'
_space_group_IT_number 139
_symmetry_space_group_name_Hall '-I 4 2'
_symmetry_space_group_name_H-M 'I 4/m m m'
_cell_angle_alpha 90
_cell_angle_beta 90
_cell_angle_gamma 90
_cell_formula_units_Z 2
_cell_length_a 3.8304
_cell_length_b 3.8304
_cell_length_c 20.837
_cell_volume 305.720
_citation_journal_id_ASTM CMATEX
_cod_data_source_file Choy_CMATEX_2001_964.cif
_cod_data_source_block F1Li0.9Nb2O6Sr1
_cod_original_cell_volume 305.7197
_cod_original_formula_sum 'F1 Li0.9 Nb2 O6 Sr1'
_cod_database_code 4002315

loop_
_symmetry_equiv_pos_as_xyz
x,y,z
-y,x,z
-x,-y,z
y,-x,z
x,-y,-z
y,x,-z
-x,y,-z
-y,-x,-z
-x,-y,-z
y,-x,-z
x,y,-z
-y,x,-z
-x,y,z
-y,-x,z
x,-y,z
y,x,z
x+1/2,y+1/2,z+1/2
-y+1/2,x+1/2,z+1/2
-x+1/2,-y+1/2,z+1/2
y+1/2,-x+1/2,z+1/2
x+1/2,-y+1/2,-z+1/2
y+1/2,x+1/2,-z+1/2
-x+1/2,y+1/2,-z+1/2
-y+1/2,-x+1/2,-z+1/2
-x+1/2,-y+1/2,-z+1/2
y+1/2,-x+1/2,-z+1/2
x+1/2,y+1/2,-z+1/2
-y+1/2,x+1/2,-z+1/2
-x+1/2,y+1/2,z+1/2
-y+1/2,-x+1/2,z+1/2
x+1/2,-y+1/2,z+1/2
y+1/2,x+1/2,z+1/2

loop_
_atom_site_label
_atom_site_type_symbol
_atom_site_fract_x
_atom_site_fract_y
_atom_site_fract_z
_atom_site_occupancy
_atom_site_U_iso_or_equiv
F2 F-1 0 0.5 0.095 0.2 0.0
Nb1 Nb+5 0 0 0.385 1 0.0
F1 F-1 0 0 0.5 0.2 0.0
O1 O-2 0 0 0.5 0.8 0.0
Li1 Li+1 0 0.5 0.25 0.45 0.0
Sr1 Sr+2 0 0 0 1 0.0
O2 O-2 0 0.5 0.095 0.8 0.0
O3 O-2 0 0 0.298 1 0.0
